data_7152290
loop_
_publ_author_name
'Fornalczyk, Michal'
'Singh, Kuldip'
'Stuart, Alison M.'

_publ_section_title
;
 Enantioselective Reformatsky reaction of ethyl iododifluoroacetate with
 ketones.
;
_journal_issue 16
_journal_name_full 'Organic &amp; biomolecular chemistry'
_journal_page_first 3332
_journal_page_last 3342
_journal_paper_doi 10.1039/c2ob25081k
_journal_volume 10
_journal_year 2012
_chemical_formula_moiety 'C13 H14 F2 O3'
_chemical_formula_sum 'C13 H14 F2 O3'
_chemical_formula_weight 256.24
_chemical_name_systematic
;
?
;
_space_group_IT_number 14
_symmetry_cell_setting monoclinic
_symmetry_space_group_name_Hall '-P 2ybc'
_symmetry_space_group_name_H-M 'P 1 21/c 1'
_atom_sites_solution_hydrogens geom
_atom_sites_solution_primary direct
_atom_sites_solution_secondary difmap
_audit_creation_method SHELXL-97
_cell_angle_alpha 90.00
_cell_angle_beta 101.806(3)
_cell_angle_gamma 90.00
_cell_formula_units_Z 8
_cell_length_a 12.556(2)
_cell_length_b 14.418(3)
_cell_length_c 13.450(2)
_cell_measurement_reflns_used 980
_cell_measurement_temperature 150(2)
_cell_measurement_theta_max 26.336
_cell_measurement_theta_min 2.178
_cell_volume 2383.4(7)
_computing_cell_refinement 'Bruker SMART'
_computing_data_collection 'Bruker SMART'
_computing_data_reduction 'Bruker SHELXTL'
_computing_molecular_graphics 'Bruker SHELXTL'
_computing_publication_material 'Bruker SHELXTL'
_computing_structure_refinement 'SHELXL-97 (Sheldrick, 1997)'
_computing_structure_solution 'SHELXS-97 (Sheldrick, 1990)'
_diffrn_ambient_temperature 150(2)
_diffrn_measured_fraction_theta_full 0.999
_diffrn_measured_fraction_theta_max 0.999
_diffrn_measurement_device_type 'Bruker Apex 2000 CCD area detector'
_diffrn_measurement_method 'phi and omega scans'
_diffrn_radiation_monochromator graphite
_diffrn_radiation_source 'fine-focus sealed tube'
_diffrn_radiation_type MoK\a
_diffrn_radiation_wavelength 0.71073
_diffrn_reflns_av_R_equivalents 0.1454
_diffrn_reflns_av_sigmaI/netI 0.0986
_diffrn_reflns_limit_h_max 15
_diffrn_reflns_limit_h_min -15
_diffrn_reflns_limit_k_max 17
_diffrn_reflns_limit_k_min -17
_diffrn_reflns_limit_l_max 16
_diffrn_reflns_limit_l_min -16
_diffrn_reflns_number 18192
_diffrn_reflns_theta_full 26.00
_diffrn_reflns_theta_max 26.00
_diffrn_reflns_theta_min 1.66
_exptl_absorpt_coefficient_mu 0.120
_exptl_absorpt_correction_type none
_exptl_crystal_colour colourless
_exptl_crystal_density_diffrn 1.428
_exptl_crystal_density_method 'not measured'
_exptl_crystal_description block
_exptl_crystal_F_000 1072
_exptl_crystal_size_max 0.27
_exptl_crystal_size_mid 0.20
_exptl_crystal_size_min 0.10
_refine_diff_density_max 0.321
_refine_diff_density_min -0.215
_refine_diff_density_rms 0.052
_refine_ls_extinction_method none
_refine_ls_goodness_of_fit_ref 1.055
_refine_ls_hydrogen_treatment constr
_refine_ls_matrix_type full
_refine_ls_number_parameters 329
_refine_ls_number_reflns 4684
_refine_ls_number_restraints 0
_refine_ls_restrained_S_all 1.055
_refine_ls_R_factor_all 0.0894
_refine_ls_R_factor_gt 0.0574
_refine_ls_shift/su_max 0.000
_refine_ls_shift/su_mean 0.000
_refine_ls_structure_factor_coef Fsqd
_refine_ls_weighting_details 'calc w=1/[\s^2^(Fo^2^)+(0.0326P)^2^+0.0000P] where P=(Fo^2^+2Fc^2^)/3'
_refine_ls_weighting_scheme calc
_refine_ls_wR_factor_gt 0.1198
_refine_ls_wR_factor_ref 0.1317
_reflns_number_gt 3369
_reflns_number_total 4684
_reflns_threshold_expression >2sigma(I)
_cod_data_source_file c2ob25081k.txt
_cod_data_source_block 08013
_cod_depositor_comments
;
The following automatic conversions were performed:

'_symmetry_cell_setting' value 'Monoclinic' changed to 'monoclinic'
according to /home/saulius/struct/CIF-dictionaries/cif_core.dic
dictionary named 'cif_core.dic' version 2.4.1 from 2010-06-29.

Automatic conversion script
Id: cif_fix_values 1715 2011-07-08 13:25:40Z adriana 
;
_cod_original_cell_volume 2383.6(7)
_cod_original_sg_symbol_H-M P2(1)/c
_cod_database_code 7152290

loop_
_symmetry_equiv_pos_as_xyz
'x, y, z'
'-x, y+1/2, -z+1/2'
'-x, -y, -z'
'x, -y-1/2, z-1/2'

loop_
_atom_site_label
_atom_site_type_symbol
_atom_site_fract_x
_atom_site_fract_y
_atom_site_fract_z
_atom_site_U_iso_or_equiv
_atom_site_adp_type
_atom_site_occupancy
_atom_site_symmetry_multiplicity
_atom_site_calc_flag
_atom_site_refinement_flags
F1 F 0.46280(10) 0.13188(10) 0.56778(10) 0.0329(4) Uani 1 1 d .
F2 F 0.30291(10) 0.17077(9) 0.59340(10) 0.0303(4) Uani 1 1 d .
O1 O 0.24297(12) -0.00799(10) 0.58667(12) 0.0261(4) Uani 1 1 d .
O2 O 0.41961(13) -0.04098(12) 0.60158(13) 0.0355(5) Uani 1 1 d .
O3 O 0.35110(12) 0.04369(11) 0.37897(12) 0.0273(4) Uani 1 1 d .
H3 H 0.4194 0.0423 0.3926 0.041 Uiso 1 1 calc R
C1 C 0.1092(2) -0.10991(18) 0.6288(2) 0.0378(7) Uani 1 1 d .
H1A H 0.0974 -0.0672 0.6822 0.057 Uiso 1 1 calc R
H1B H 0.0942 -0.1735 0.6476 0.057 Uiso 1 1 calc R
H1C H 0.0603 -0.0936 0.5646 0.057 Uiso 1 1 calc R
C2 C 0.22457(19) -0.10291(16) 0.61651(19) 0.0290(6) Uani 1 1 d .
H2A H 0.2747 -0.1183 0.6813 0.035 Uiso 1 1 calc R
H2B H 0.2378 -0.1469 0.5638 0.035 Uiso 1 1 calc R
C3 C 0.34352(18) 0.01141(17) 0.58047(17) 0.0246(5) Uani 1 1 d .
C4 C 0.35521(18) 0.11056(16) 0.54173(18) 0.0250(5) Uani 1 1 d .
C5 C 0.31425(17) 0.12194(16) 0.42632(17) 0.0232(5) Uani 1 1 d .
C6 C 0.18937(17) 0.12619(16) 0.39673(18) 0.0258(5) Uani 1 1 d .
H6A H 0.1563 0.0928 0.4472 0.031 Uiso 1 1 calc R
H6B H 0.1631 0.0977 0.3292 0.031 Uiso 1 1 calc R
C7 C 0.15953(18) 0.23025(16) 0.39453(19) 0.0267(6) Uani 1 1 d .
H7A H 0.0965 0.2439 0.3391 0.032 Uiso 1 1 calc R
H7B H 0.1424 0.2502 0.4599 0.032 Uiso 1 1 calc R
C8 C 0.26090(18) 0.27687(16) 0.37619(17) 0.0240(5) Uani 1 1 d .
C9 C 0.34808(17) 0.21607(16) 0.39208(17) 0.0226(5) Uani 1 1 d .
C10 C 0.44947(18) 0.24373(16) 0.37693(17) 0.0239(5) Uani 1 1 d .
H10 H 0.5088 0.2015 0.3872 0.029 Uiso 1 1 calc R
C11 C 0.46247(19) 0.33428(16) 0.34649(18) 0.0276(6) Uani 1 1 d .
H11 H 0.5310 0.3544 0.3350 0.033 Uiso 1 1 calc R
C12 C 0.37518(19) 0.39548(17) 0.33288(18) 0.0282(6) Uani 1 1 d .
H12 H 0.3853 0.4577 0.3135 0.034 Uiso 1 1 calc R
C13 C 0.27393(19) 0.36770(16) 0.34704(18) 0.0273(6) Uani 1 1 d .
H13 H 0.2146 0.4099 0.3370 0.033 Uiso 1 1 calc R
F1A F 0.93356(10) 0.36541(10) 0.42632(10) 0.0317(4) Uani 1 1 d .
F2A F 0.76159(10) 0.32847(9) 0.39376(10) 0.0315(4) Uani 1 1 d .
O1A O 0.70761(12) 0.50929(11) 0.40072(12) 0.0262(4) Uani 1 1 d .
O2A O 0.87923(12) 0.53861(12) 0.38727(13) 0.0331(4) Uani 1 1 d .
O3A O 0.89593(12) 0.45714(11) 0.61012(12) 0.0265(4) Uani 1 1 d .
H3A H 0.9619 0.4541 0.6068 0.040 Uiso 1 1 calc R
C1A C 0.55932(19) 0.61607(18) 0.3664(2) 0.0364(6) Uani 1 1 d .
H1A1 H 0.5194 0.5759 0.3127 0.055 Uiso 1 1 calc R
H1A2 H 0.5382 0.6808 0.3512 0.055 Uiso 1 1 calc R
H1A3 H 0.5420 0.5985 0.4317 0.055 Uiso 1 1 calc R
C2A C 0.67862(18) 0.60551(16) 0.37204(19) 0.0270(6) Uani 1 1 d .
H2A1 H 0.6966 0.6198 0.3054 0.032 Uiso 1 1 calc R
H2A2 H 0.7196 0.6486 0.4232 0.032 Uiso 1 1 calc R
C3A C 0.81054(18) 0.48763(17) 0.40731(17) 0.0238(5) Uani 1 1 d .
C4A C 0.83582(18) 0.38865(16) 0.44746(18) 0.0248(5) Uani 1 1 d .
C5A C 0.83979(17) 0.37763(16) 0.56172(17) 0.0234(5) Uani 1 1 d .
C6A C 0.72524(18) 0.37563(17) 0.58682(19) 0.0287(6) Uani 1 1 d .
H6A1 H 0.7239 0.4130 0.6483 0.034 Uiso 1 1 calc R
H6A2 H 0.6709 0.4014 0.5296 0.034 Uiso 1 1 calc R
C7A C 0.69926(18) 0.27349(17) 0.60509(19) 0.0290(6) Uani 1 1 d .
H7A1 H 0.6639 0.2673 0.6641 0.035 Uiso 1 1 calc R
H7A2 H 0.6510 0.2465 0.5445 0.035 Uiso 1 1 calc R
C8A C 0.80872(18) 0.22721(16) 0.62542(17) 0.0243(5) Uani 1 1 d .
C9A C 0.88823(17) 0.28513(16) 0.60108(16) 0.0225(5) Uani 1 1 d .
C10A C 0.99521(18) 0.25573(17) 0.61449(17) 0.0261(6) Uani 1 1 d .
H10A H 1.0496 0.2956 0.5986 0.031 Uiso 1 1 calc R
C11A C 1.0216(2) 0.16713(17) 0.65156(18) 0.0306(6) Uani 1 1 d .
H11A H 1.0946 0.1460 0.6605 0.037 Uiso 1 1 calc R
C12A C 0.9429(2) 0.10940(17) 0.67557(18) 0.0314(6) Uani 1 1 d .
H12A H 0.9624 0.0492 0.7017 0.038 Uiso 1 1 calc R
C13A C 0.8357(2) 0.13839(17) 0.66197(18) 0.0294(6) Uani 1 1 d .
H13A H 0.7815 0.0981 0.6774 0.035 Uiso 1 1 calc R

loop_
_atom_site_aniso_label
_atom_site_aniso_U_11
_atom_site_aniso_U_22
_atom_site_aniso_U_33
_atom_site_aniso_U_23
_atom_site_aniso_U_13
_atom_site_aniso_U_12
F1 0.0231(7) 0.0382(9) 0.0341(8) 0.0085(7) -0.0019(6) -0.0057(6)
F2 0.0397(8) 0.0233(8) 0.0284(8) -0.0010(6) 0.0085(6) 0.0032(6)
O1 0.0246(9) 0.0212(9) 0.0334(10) 0.0040(7) 0.0077(7) 0.0010(7)
O2 0.0269(9) 0.0326(11) 0.0483(12) 0.0138(9) 0.0108(8) 0.0092(8)
O3 0.0247(9) 0.0230(9) 0.0349(10) -0.0017(7) 0.0077(8) 0.0019(7)
C1 0.0348(15) 0.0322(16) 0.0477(17) 0.0031(13) 0.0116(13) -0.0062(12)
C2 0.0393(15) 0.0179(13) 0.0321(14) 0.0043(11) 0.0126(11) -0.0007(11)
C3 0.0265(13) 0.0250(14) 0.0222(13) 0.0009(10) 0.0049(10) 0.0018(11)
C4 0.0203(12) 0.0240(13) 0.0306(13) 0.0008(11) 0.0046(10) 0.0013(10)
C5 0.0219(12) 0.0194(13) 0.0286(13) 0.0013(10) 0.0055(10) 0.0014(10)
C6 0.0218(12) 0.0256(14) 0.0287(13) 0.0037(11) 0.0021(10) -0.0030(10)
C7 0.0223(13) 0.0271(14) 0.0315(14) 0.0041(11) 0.0068(10) 0.0034(10)
C8 0.0234(12) 0.0266(14) 0.0210(12) -0.0006(10) 0.0022(10) 0.0011(10)
C9 0.0242(12) 0.0220(13) 0.0199(12) -0.0017(10) 0.0004(9) 0.0003(10)
C10 0.0196(12) 0.0241(13) 0.0277(13) -0.0004(10) 0.0042(10) 0.0013(10)
C11 0.0270(13) 0.0273(14) 0.0288(14) -0.0001(11) 0.0066(11) -0.0084(11)
C12 0.0352(14) 0.0190(13) 0.0290(14) 0.0030(11) 0.0033(11) -0.0050(11)
C13 0.0314(14) 0.0227(14) 0.0271(13) 0.0009(11) 0.0040(10) 0.0056(11)
F1A 0.0306(8) 0.0351(9) 0.0326(8) 0.0066(6) 0.0135(6) 0.0104(6)
F2A 0.0379(8) 0.0235(8) 0.0312(8) -0.0022(6) 0.0023(6) -0.0019(6)
O1A 0.0241(9) 0.0220(9) 0.0329(10) 0.0050(7) 0.0066(7) -0.0001(7)
O2A 0.0256(9) 0.0271(10) 0.0471(11) 0.0085(8) 0.0090(8) -0.0017(8)
O3A 0.0239(8) 0.0219(9) 0.0342(10) -0.0023(7) 0.0074(7) -0.0012(7)
C1A 0.0309(14) 0.0315(16) 0.0458(17) 0.0066(13) 0.0057(12) 0.0057(12)
C2A 0.0284(13) 0.0217(13) 0.0295(14) 0.0040(11) 0.0029(10) 0.0031(10)
C3A 0.0205(12) 0.0276(14) 0.0230(13) -0.0017(10) 0.0034(10) -0.0014(11)
C4A 0.0205(12) 0.0240(13) 0.0299(13) -0.0008(11) 0.0053(10) 0.0003(10)
C5A 0.0226(12) 0.0219(13) 0.0262(13) -0.0015(10) 0.0060(10) -0.0018(10)
C6A 0.0268(13) 0.0276(15) 0.0330(14) 0.0031(11) 0.0098(11) 0.0033(11)
C7A 0.0274(13) 0.0270(15) 0.0332(15) 0.0013(11) 0.0076(11) -0.0017(11)
C8A 0.0258(13) 0.0250(14) 0.0221(13) -0.0016(10) 0.0048(10) -0.0017(10)
C9A 0.0259(13) 0.0206(13) 0.0195(12) -0.0010(10) 0.0010(10) 0.0006(10)
C10A 0.0256(13) 0.0256(14) 0.0270(13) -0.0021(11) 0.0053(10) -0.0011(11)
C11A 0.0284(13) 0.0325(15) 0.0289(14) 0.0002(11) 0.0009(11) 0.0102(11)
C12A 0.0427(15) 0.0222(14) 0.0274(14) 0.0021(11) 0.0026(11) 0.0053(12)
C13A 0.0369(15) 0.0227(14) 0.0287(14) 0.0001(11) 0.0074(11) -0.0056(11)

loop_
_atom_type_symbol
_atom_type_description
_atom_type_scat_dispersion_real
_atom_type_scat_dispersion_imag
_atom_type_scat_source
C C 0.0033 0.0016 'International Tables Vol C Tables 4.2.6.8 and 6.1.1.4'
H H 0.0000 0.0000 'International Tables Vol C Tables 4.2.6.8 and 6.1.1.4'
O O 0.0106 0.0060 'International Tables Vol C Tables 4.2.6.8 and 6.1.1.4'
F F 0.0171 0.0103 'International Tables Vol C Tables 4.2.6.8 and 6.1.1.4'

loop_
_geom_angle_atom_site_label_1
_geom_angle_atom_site_label_2
_geom_angle_atom_site_label_3
_geom_angle
C3 O1 C2 115.23(17)
C5 O3 H3 109.5
C2 C1 H1A 109.5
C2 C1 H1B 109.5
H1A C1 H1B 109.5
C2 C1 H1C 109.5
H1A C1 H1C 109.5
H1B C1 H1C 109.5
O1 C2 C1 107.80(18)
O1 C2 H2A 110.1
C1 C2 H2A 110.1
O1 C2 H2B 110.1
C1 C2 H2B 110.1
H2A C2 H2B 108.5
O2 C3 O1 125.3(2)
O2 C3 C4 122.4(2)
O1 C3 C4 112.28(19)
F1 C4 F2 106.37(18)
F1 C4 C3 106.34(18)
F2 C4 C3 109.27(18)
F1 C4 C5 110.17(18)
F2 C4 C5 110.48(18)
C3 C4 C5 113.87(19)
O3 C5 C9 115.88(19)
O3 C5 C6 108.93(18)
C9 C5 C6 102.65(17)
O3 C5 C4 107.18(18)
C9 C5 C4 110.09(18)
C6 C5 C4 112.18(18)
C5 C6 C7 105.91(18)
C5 C6 H6A 110.6
C7 C6 H6A 110.6
C5 C6 H6B 110.6
C7 C6 H6B 110.6
H6A C6 H6B 108.7
C8 C7 C6 103.12(18)
C8 C7 H7A 111.1
C6 C7 H7A 111.1
C8 C7 H7B 111.1
C6 C7 H7B 111.1
H7A C7 H7B 109.1
C9 C8 C13 120.4(2)
C9 C8 C7 111.1(2)
C13 C8 C7 128.4(2)
C8 C9 C10 121.0(2)
C8 C9 C5 110.53(19)
C10 C9 C5 128.5(2)
C11 C10 C9 118.7(2)
C11 C10 H10 120.6
C9 C10 H10 120.6
C10 C11 C12 119.9(2)
C10 C11 H11 120.0
C12 C11 H11 120.0
C13 C12 C11 121.4(2)
C13 C12 H12 119.3
C11 C12 H12 119.3
C12 C13 C8 118.5(2)
C12 C13 H13 120.7
C8 C13 H13 120.7
C3A O1A C2A 115.49(17)
C5A O3A H3A 109.5
C2A C1A H1A1 109.5
C2A C1A H1A2 109.5
H1A1 C1A H1A2 109.5
C2A C1A H1A3 109.5
H1A1 C1A H1A3 109.5
H1A2 C1A H1A3 109.5
O1A C2A C1A 107.61(18)
O1A C2A H2A1 110.2
C1A C2A H2A1 110.2
O1A C2A H2A2 110.2
C1A C2A H2A2 110.2
H2A1 C2A H2A2 108.5
O2A C3A O1A 125.4(2)
O2A C3A C4A 122.7(2)
O1A C3A C4A 111.97(19)
F1A C4A F2A 106.31(18)
F1A C4A C5A 109.79(18)
F2A C4A C5A 110.01(19)
F1A C4A C3A 106.64(18)
F2A C4A C3A 109.55(18)
C5A C4A C3A 114.20(19)
O3A C5A C9A 114.90(18)
O3A C5A C4A 106.53(18)
C9A C5A C4A 111.66(19)
O3A C5A C6A 108.05(18)
C9A C5A C6A 103.45(18)
C4A C5A C6A 112.33(19)
C7A C6A C5A 106.87(18)
C7A C6A H6A1 110.3
C5A C6A H6A1 110.3
C7A C6A H6A2 110.3
C5A C6A H6A2 110.3
H6A1 C6A H6A2 108.6
C8A C7A C6A 103.79(18)
C8A C7A H7A1 111.0
C6A C7A H7A1 111.0
C8A C7A H7A2 111.0
C6A C7A H7A2 111.0
H7A1 C7A H7A2 109.0
C13A C8A C9A 120.1(2)
C13A C8A C7A 128.5(2)
C9A C8A C7A 111.4(2)
C10A C9A C8A 120.6(2)
C10A C9A C5A 128.6(2)
C8A C9A C5A 110.76(19)
C9A C10A C11A 118.9(2)
C9A C10A H10A 120.6
C11A C10A H10A 120.6
C12A C11A C10A 120.6(2)
C12A C11A H11A 119.7
C10A C11A H11A 119.7
C11A C12A C13A 120.7(2)
C11A C12A H12A 119.7
C13A C12A H12A 119.7
C12A C13A C8A 119.0(2)
C12A C13A H13A 120.5
C8A C13A H13A 120.5

loop_
_geom_bond_atom_site_label_1
_geom_bond_atom_site_label_2
_geom_bond_distance
F1 C4 1.360(2)
F2 C4 1.362(3)
O1 C3 1.312(3)
O1 C2 1.458(3)
O2 C3 1.205(3)
O3 C5 1.419(3)
O3 H3 0.8400
C1 C2 1.495(3)
C1 H1A 0.9800
C1 H1B 0.9800
C1 H1C 0.9800
C2 H2A 0.9900
C2 H2B 0.9900
C3 C4 1.539(3)
C4 C5 1.541(3)
C5 C9 1.521(3)
C5 C6 1.538(3)
C6 C7 1.545(3)
C6 H6A 0.9900
C6 H6B 0.9900
C7 C8 1.504(3)
C7 H7A 0.9900
C7 H7B 0.9900
C8 C9 1.384(3)
C8 C13 1.386(3)
C9 C10 1.388(3)
C10 C11 1.388(3)
C10 H10 0.9500
C11 C12 1.390(3)
C11 H11 0.9500
C12 C13 1.383(3)
C12 H12 0.9500
C13 H13 0.9500
F1A C4A 1.357(3)
F2A C4A 1.367(3)
O1A C3A 1.315(3)
O1A C2A 1.466(3)
O2A C3A 1.205(3)
O3A C5A 1.431(3)
O3A H3A 0.8400
C1A C2A 1.492(3)
C1A H1A1 0.9800
C1A H1A2 0.9800
C1A H1A3 0.9800
C2A H2A1 0.9900
C2A H2A2 0.9900
C3A C4A 1.536(3)
C4A C5A 1.536(3)
C5A C9A 1.516(3)
C5A C6A 1.543(3)
C6A C7A 1.539(3)
C6A H6A1 0.9900
C6A H6A2 0.9900
C7A C8A 1.502(3)
C7A H7A1 0.9900
C7A H7A2 0.9900
C8A C13A 1.389(3)
C8A C9A 1.391(3)
C9A C10A 1.385(3)
C10A C11A 1.387(3)
C10A H10A 0.9500
C11A C12A 1.380(3)
C11A H11A 0.9500
C12A C13A 1.385(3)
C12A H12A 0.9500
C13A H13A 0.9500

loop_
_geom_hbond_atom_site_label_D
_geom_hbond_atom_site_label_H
_geom_hbond_atom_site_label_A
_geom_hbond_distance_DH
_geom_hbond_distance_HA
_geom_hbond_distance_DA
_geom_hbond_angle_DHA
_geom_hbond_site_symmetry_A
O3A H3A O2A 0.84 1.98 2.817(2) 172.0 3_766
O3 H3 O2 0.84 2.01 2.837(2) 169.9 3_656

loop_
_geom_torsion_atom_site_label_1
_geom_torsion_atom_site_label_2
_geom_torsion_atom_site_label_3
_geom_torsion_atom_site_label_4
_geom_torsion
C3 O1 C2 C1 174.9(2)
C2 O1 C3 O2 -3.5(3)
C2 O1 C3 C4 176.14(18)
O2 C3 C4 F1 -18.6(3)
O1 C3 C4 F1 161.73(18)
O2 C3 C4 F2 -133.1(2)
O1 C3 C4 F2 47.3(2)
O2 C3 C4 C5 102.9(3)
O1 C3 C4 C5 -76.8(2)
F1 C4 C5 O3 76.8(2)
F2 C4 C5 O3 -165.94(17)
C3 C4 C5 O3 -42.5(2)
F1 C4 C5 C9 -50.0(2)
F2 C4 C5 C9 67.2(2)
C3 C4 C5 C9 -169.38(18)
F1 C4 C5 C6 -163.66(18)
F2 C4 C5 C6 -46.4(2)
C3 C4 C5 C6 77.0(2)
O3 C5 C6 C7 -148.37(18)
C9 C5 C6 C7 -25.0(2)
C4 C5 C6 C7 93.1(2)
C5 C6 C7 C8 24.2(2)
C6 C7 C8 C9 -14.2(2)
C6 C7 C8 C13 165.7(2)
C13 C8 C9 C10 -1.6(3)
C7 C8 C9 C10 178.3(2)
C13 C8 C9 C5 178.4(2)
C7 C8 C9 C5 -1.7(3)
O3 C5 C9 C8 135.5(2)
C6 C5 C9 C8 16.9(2)
C4 C5 C9 C8 -102.7(2)
O3 C5 C9 C10 -44.6(3)
C6 C5 C9 C10 -163.1(2)
C4 C5 C9 C10 77.2(3)
C8 C9 C10 C11 0.7(3)
C5 C9 C10 C11 -179.2(2)
C9 C10 C11 C12 0.7(3)
C10 C11 C12 C13 -1.3(4)
C11 C12 C13 C8 0.5(4)
C9 C8 C13 C12 0.9(3)
C7 C8 C13 C12 -178.9(2)
C3A O1A C2A C1A 178.83(19)
C2A O1A C3A O2A -3.7(3)
C2A O1A C3A C4A 174.55(18)
O2A C3A C4A F1A -17.3(3)
O1A C3A C4A F1A 164.40(17)
O2A C3A C4A F2A -132.0(2)
O1A C3A C4A F2A 49.8(3)
O2A C3A C4A C5A 104.1(3)
O1A C3A C4A C5A -74.1(2)
F1A C4A C5A O3A 78.1(2)
F2A C4A C5A O3A -165.23(16)
C3A C4A C5A O3A -41.6(2)
F1A C4A C5A C9A -48.1(2)
F2A C4A C5A C9A 68.6(2)
C3A C4A C5A C9A -167.76(18)
F1A C4A C5A C6A -163.76(18)
F2A C4A C5A C6A -47.1(2)
C3A C4A C5A C6A 76.5(2)
O3A C5A C6A C7A -140.79(19)
C9A C5A C6A C7A -18.6(2)
C4A C5A C6A C7A 102.0(2)
C5A C6A C7A C8A 18.7(2)
C6A C7A C8A C13A 169.0(2)
C6A C7A C8A C9A -12.0(3)
C13A C8A C9A C10A -1.1(3)
C7A C8A C9A C10A 179.8(2)
C13A C8A C9A C5A 179.3(2)
C7A C8A C9A C5A 0.2(3)
O3A C5A C9A C10A -50.5(3)
C4A C5A C9A C10A 71.0(3)
C6A C5A C9A C10A -168.0(2)
O3A C5A C9A C8A 129.1(2)
C4A C5A C9A C8A -109.4(2)
C6A C5A C9A C8A 11.6(2)
C8A C9A C10A C11A 0.7(3)
C5A C9A C10A C11A -179.8(2)
C9A C10A C11A C12A -0.5(4)
C10A C11A C12A C13A 0.8(4)
C11A C12A C13A C8A -1.1(4)
C9A C8A C13A C12A 1.3(3)
C7A C8A C13A C12A -179.8(2)
